data_4073735
loop_
_publ_author_name
'Jaroschik, Florian'
'Shima, Takanori'
'Li, Xiaofang'
'Mori, Kyouichi'
'Ricard, Louis'
'Le Goff, Xavier-Fr\'ed\'eric'
'Nief, Fran\,cois'
'Hou, Zhaomin'

_publ_section_title
;
 Synthesis, Characterization, and Reactivity of
 Mono(phospholyl)lanthanoid(III) Bis(dimethylaminobenzyl) Complexes
;
_journal_issue 23
_journal_name_full Organometallics
_journal_page_first 5654
_journal_paper_doi 10.1021/om7005936
_journal_volume 26
_journal_year 2007
_chemical_formula_sum 'C32 H48 N2 P Sc'
_chemical_formula_weight 536.65
_chemical_name_systematic
; 
 ? 
;
_space_group_IT_number 14
_symmetry_cell_setting monoclinic
_symmetry_space_group_name_Hall '-P 2yn'
_symmetry_space_group_name_H-M 'P 1 21/n 1'
_atom_sites_solution_hydrogens geom
_atom_sites_solution_primary direct
_atom_sites_solution_secondary difmap
_audit_creation_method SHELXL-97
_cell_angle_alpha 90.00
_cell_angle_beta 96.430(1)
_cell_angle_gamma 90.00
_cell_formula_units_Z 8
_cell_length_a 21.860(1)
_cell_length_b 11.952(1)
_cell_length_c 23.239(1)
_cell_measurement_reflns_used 13449
_cell_measurement_temperature 150.0(1)
_cell_measurement_theta_max 30.034
_cell_measurement_theta_min 0.998
_cell_volume 6033.5(6)
_computing_structure_refinement 'SHELXL-97 (Sheldrick, 1997)'
_computing_structure_solution 'SHELXS-97 (Sheldrick, 1990)'
_diffrn_ambient_temperature 150.0(1)
_diffrn_measured_fraction_theta_full 0.986
_diffrn_measured_fraction_theta_max 0.986
_diffrn_measurement_device_type KappaCCD
_diffrn_measurement_method 'phi and omega scans'
_diffrn_radiation_monochromator graphite
_diffrn_radiation_source 'fine-focus sealed tube'
_diffrn_radiation_type MoK\a
_diffrn_radiation_wavelength 0.71069
_diffrn_reflns_av_R_equivalents 0.0598
_diffrn_reflns_av_sigmaI/netI 0.0914
_diffrn_reflns_limit_h_max 25
_diffrn_reflns_limit_h_min -25
_diffrn_reflns_limit_k_max 14
_diffrn_reflns_limit_k_min -12
_diffrn_reflns_limit_l_max 17
_diffrn_reflns_limit_l_min -27
_diffrn_reflns_number 30171
_diffrn_reflns_theta_full 24.71
_diffrn_reflns_theta_max 24.71
_diffrn_reflns_theta_min 3.15
_exptl_absorpt_coefficient_mu 0.319
_exptl_absorpt_correction_T_max 0.9905
_exptl_absorpt_correction_T_min 0.9331
_exptl_absorpt_correction_type multi-scan
_exptl_crystal_colour 'plae yellow'
_exptl_crystal_density_diffrn 1.182
_exptl_crystal_density_method 'not measured'
_exptl_crystal_description plate
_exptl_crystal_F_000 2320
_exptl_crystal_size_max 0.22
_exptl_crystal_size_mid 0.16
_exptl_crystal_size_min 0.03
_refine_diff_density_max 0.323
_refine_diff_density_min -0.344
_refine_diff_density_rms 0.053
_refine_ls_extinction_method none
_refine_ls_goodness_of_fit_ref 0.945
_refine_ls_hydrogen_treatment constr
_refine_ls_matrix_type full
_refine_ls_number_parameters 673
_refine_ls_number_reflns 10134
_refine_ls_number_restraints 0
_refine_ls_restrained_S_all 0.945
_refine_ls_R_factor_all 0.1011
_refine_ls_R_factor_gt 0.0470
_refine_ls_shift/su_max 0.001
_refine_ls_shift/su_mean 0.000
_refine_ls_structure_factor_coef Fsqd
_refine_ls_weighting_details 'calc w=1/[\s^2^(Fo^2^)+(0.0592P)^2^+0.0000P] where P=(Fo^2^+2Fc^2^)/3'
_refine_ls_weighting_scheme calc
_refine_ls_wR_factor_gt 0.1047
_refine_ls_wR_factor_ref 0.1239
_reflns_number_gt 6011
_reflns_number_total 10134
_reflns_threshold_expression >2sigma(I)
_cod_data_source_file om7005936-file003.cif
_cod_data_source_block fj222
_cod_depositor_comments
;
The following automatic conversions were performed:

'_symmetry_cell_setting' value 'Monoclinic' changed to 'monoclinic'
according to /home/saulius/struct/CIF-dictionaries/cif_core.dic
dictionary named 'cif_core.dic' version 2.4.1 from 2010-06-29.

Automatic conversion script
Id: cif_fix_values 1715 2011-07-08 13:25:40Z adriana 
;
_cod_original_sg_symbol_H-M 'P21/n     '
_cod_database_code 4073735

loop_
_symmetry_equiv_pos_as_xyz
'x, y, z'
'-x+1/2, y+1/2, -z+1/2'
'-x, -y, -z'
'x-1/2, -y-1/2, z-1/2'

loop_
_atom_site_label
_atom_site_type_symbol
_atom_site_fract_x
_atom_site_fract_y
_atom_site_fract_z
_atom_site_U_iso_or_equiv
_atom_site_adp_type
_atom_site_occupancy
_atom_site_symmetry_multiplicity
_atom_site_calc_flag
_atom_site_refinement_flags
Sc1 Sc 0.66421(3) 0.27417(4) 0.10865(3) 0.02929(16) Uani 1 1 d .
P1 P 0.56421(4) 0.15862(6) 0.05420(4) 0.0322(2) Uani 1 1 d .
N1 N 0.63109(11) 0.43112(19) 0.03907(11) 0.0348(6) Uani 1 1 d .
N2 N 0.76033(11) 0.26262(18) 0.17386(11) 0.0329(6) Uani 1 1 d .
C1 C 0.62780(13) 0.0710(2) 0.07763(14) 0.0313(7) Uani 1 1 d .
C2 C 0.63726(13) 0.0653(2) 0.13827(13) 0.0281(7) Uani 1 1 d .
C3 C 0.59499(13) 0.1328(2) 0.16616(13) 0.0295(7) Uani 1 1 d .
C4 C 0.55243(13) 0.1887(2) 0.12671(13) 0.0292(7) Uani 1 1 d .
C5 C 0.65555(14) -0.0062(2) 0.03410(14) 0.0338(8) Uani 1 1 d .
C6 C 0.63475(16) 0.0289(3) -0.02810(14) 0.0452(9) Uani 1 1 d .
H6A H 0.5898 0.0244 -0.0353 0.068 Uiso 1 1 calc R
H6B H 0.6531 -0.0211 -0.0548 0.068 Uiso 1 1 calc R
H6C H 0.6480 0.1059 -0.0342 0.068 Uiso 1 1 calc R
C7 C 0.72634(14) -0.0100(2) 0.04137(16) 0.0420(9) Uani 1 1 d .
H7A H 0.7426 0.0655 0.0367 0.063 Uiso 1 1 calc R
H7B H 0.7405 -0.0596 0.0120 0.063 Uiso 1 1 calc R
H7C H 0.7410 -0.0383 0.0800 0.063 Uiso 1 1 calc R
C8 C 0.63068(15) -0.1253(2) 0.04206(15) 0.0431(9) Uani 1 1 d .
H8A H 0.6456 -0.1527 0.0808 0.065 Uiso 1 1 calc R
H8B H 0.6451 -0.1751 0.0129 0.065 Uiso 1 1 calc R
H8C H 0.5856 -0.1238 0.0375 0.065 Uiso 1 1 calc R
C9 C 0.67539(14) -0.0203(2) 0.17461(14) 0.0375(8) Uani 1 1 d .
H9A H 0.6487 -0.0814 0.1848 0.056 Uiso 1 1 calc R
H9B H 0.6948 0.0154 0.2100 0.056 Uiso 1 1 calc R
H9C H 0.7073 -0.0502 0.1525 0.056 Uiso 1 1 calc R
C10 C 0.59282(14) 0.1223(2) 0.23062(13) 0.0354(8) Uani 1 1 d .
H10A H 0.5682 0.1836 0.2440 0.053 Uiso 1 1 calc R
H10B H 0.6347 0.1260 0.2505 0.053 Uiso 1 1 calc R
H10C H 0.5741 0.0505 0.2391 0.053 Uiso 1 1 calc R
C11 C 0.49278(14) 0.2469(2) 0.14120(14) 0.0353(8) Uani 1 1 d .
C12 C 0.45514(15) 0.2911(3) 0.08571(16) 0.0463(9) Uani 1 1 d .
H12A H 0.4444 0.2286 0.0592 0.069 Uiso 1 1 calc R
H12B H 0.4797 0.3459 0.0669 0.069 Uiso 1 1 calc R
H12C H 0.4174 0.3268 0.0958 0.069 Uiso 1 1 calc R
C13 C 0.50313(15) 0.3450(2) 0.18362(15) 0.0445(9) Uani 1 1 d .
H13A H 0.4633 0.3746 0.1920 0.067 Uiso 1 1 calc R
H13B H 0.5263 0.4040 0.1664 0.067 Uiso 1 1 calc R
H13C H 0.5264 0.3192 0.2196 0.067 Uiso 1 1 calc R
C14 C 0.45232(14) 0.1577(3) 0.16613(17) 0.0485(9) Uani 1 1 d .
H14A H 0.4133 0.1916 0.1740 0.073 Uiso 1 1 calc R
H14B H 0.4738 0.1279 0.2022 0.073 Uiso 1 1 calc R
H14C H 0.4441 0.0969 0.1381 0.073 Uiso 1 1 calc R
C15 C 0.72885(14) 0.2842(2) 0.03782(14) 0.0365(8) Uani 1 1 d .
H15A H 0.7681 0.2450 0.0501 0.044 Uiso 1 1 calc R
H15B H 0.7095 0.2498 0.0015 0.044 Uiso 1 1 calc R
C16 C 0.73978(14) 0.4053(2) 0.02938(14) 0.0345(8) Uani 1 1 d .
C17 C 0.79713(15) 0.4514(3) 0.02265(14) 0.0422(9) Uani 1 1 d .
H17 H 0.8313 0.4028 0.0211 0.051 Uiso 1 1 calc R
C18 C 0.80591(16) 0.5651(3) 0.01816(15) 0.0449(9) Uani 1 1 d .
H18 H 0.8458 0.5940 0.0148 0.054 Uiso 1 1 calc R
C19 C 0.75649(17) 0.6370(3) 0.01857(15) 0.0464(9) Uani 1 1 d .
H19 H 0.7620 0.7153 0.0144 0.056 Uiso 1 1 calc R
C20 C 0.69887(15) 0.5940(2) 0.02514(14) 0.0405(8) Uani 1 1 d .
H20 H 0.6647 0.6430 0.0255 0.049 Uiso 1 1 calc R
C21 C 0.69086(14) 0.4803(2) 0.03118(13) 0.0333(8) Uani 1 1 d .
C22 C 0.58933(14) 0.5100(3) 0.06362(15) 0.0438(9) Uani 1 1 d .
H22A H 0.6111 0.5468 0.0976 0.066 Uiso 1 1 calc R
H22B H 0.5537 0.4693 0.0751 0.066 Uiso 1 1 calc R
H22C H 0.5753 0.5665 0.0345 0.066 Uiso 1 1 calc R
C23 C 0.60131(16) 0.3967(3) -0.01906(15) 0.0465(9) Uani 1 1 d .
H23A H 0.5955 0.4625 -0.0442 0.070 Uiso 1 1 calc R
H23B H 0.5613 0.3625 -0.0151 0.070 Uiso 1 1 calc R
H23C H 0.6276 0.3424 -0.0361 0.070 Uiso 1 1 calc R
C24 C 0.66329(13) 0.4087(2) 0.17829(13) 0.0343(8) Uani 1 1 d .
H24A H 0.6896 0.4729 0.1702 0.041 Uiso 1 1 calc R
H24B H 0.6209 0.4357 0.1811 0.041 Uiso 1 1 calc R
C25 C 0.68842(14) 0.3498(2) 0.23199(14) 0.0323(7) Uani 1 1 d .
C26 C 0.66409(15) 0.3589(3) 0.28499(15) 0.0410(8) Uani 1 1 d .
H26 H 0.6320 0.4113 0.2885 0.049 Uiso 1 1 calc R
C27 C 0.68518(17) 0.2941(3) 0.33248(15) 0.0475(9) Uani 1 1 d .
H27 H 0.6673 0.3021 0.3677 0.057 Uiso 1 1 calc R
C28 C 0.73149(17) 0.2187(3) 0.32906(16) 0.0483(9) Uani 1 1 d .
H28 H 0.7457 0.1740 0.3616 0.058 Uiso 1 1 calc R
C29 C 0.75758(15) 0.2079(3) 0.27771(15) 0.0409(8) Uani 1 1 d .
H29 H 0.7903 0.1563 0.2753 0.049 Uiso 1 1 calc R
C30 C 0.73628(14) 0.2718(2) 0.22992(14) 0.0327(8) Uani 1 1 d .
C31 C 0.79664(14) 0.1593(2) 0.16712(15) 0.0427(9) Uani 1 1 d .
H31A H 0.8353 0.1630 0.1928 0.064 Uiso 1 1 calc R
H31B H 0.8056 0.1527 0.1269 0.064 Uiso 1 1 calc R
H31C H 0.7729 0.0940 0.1773 0.064 Uiso 1 1 calc R
C32 C 0.80308(14) 0.3581(2) 0.16704(14) 0.0394(8) Uani 1 1 d .
H32A H 0.7814 0.4288 0.1713 0.059 Uiso 1 1 calc R
H32B H 0.8173 0.3548 0.1286 0.059 Uiso 1 1 calc R
H32C H 0.8385 0.3531 0.1968 0.059 Uiso 1 1 calc R
Sc2 Sc 0.09471(3) 0.22641(4) 0.17997(3) 0.03105(16) Uani 1 1 d .
P2 P -0.01313(4) 0.33775(6) 0.19730(4) 0.0327(2) Uani 1 1 d .
N3 N 0.02376(11) 0.0698(2) 0.14228(11) 0.0358(6) Uani 1 1 d .
N4 N 0.20795(11) 0.24009(19) 0.17583(12) 0.0376(7) Uani 1 1 d .
C33 C 0.03047(13) 0.3094(2) 0.26429(13) 0.0312(7) Uani 1 1 d .
C34 C 0.08685(13) 0.3677(2) 0.26968(14) 0.0310(7) Uani 1 1 d .
C35 C 0.09431(13) 0.4355(2) 0.22028(14) 0.0324(8) Uani 1 1 d .
C36 C 0.04460(14) 0.4287(2) 0.17653(14) 0.0335(8) Uani 1 1 d .
C37 C 0.00195(14) 0.2500(2) 0.31363(14) 0.0333(8) Uani 1 1 d .
C38 C -0.06334(13) 0.2080(3) 0.29299(15) 0.0406(8) Uani 1 1 d .
H38A H -0.0892 0.2713 0.2786 0.061 Uiso 1 1 calc R
H38B H -0.0810 0.1726 0.3254 0.061 Uiso 1 1 calc R
H38C H -0.0614 0.1534 0.2618 0.061 Uiso 1 1 calc R
C39 C 0.03923(14) 0.1484(2) 0.33910(14) 0.0403(8) Uani 1 1 d .
H39A H 0.0382 0.0891 0.3099 0.060 Uiso 1 1 calc R
H39B H 0.0212 0.1206 0.3731 0.060 Uiso 1 1 calc R
H39C H 0.0820 0.1710 0.3505 0.060 Uiso 1 1 calc R
C40 C -0.00439(15) 0.3346(2) 0.36268(14) 0.0417(8) Uani 1 1 d .
H40A H 0.0365 0.3618 0.3781 0.063 Uiso 1 1 calc R
H40B H -0.0239 0.2980 0.3937 0.063 Uiso 1 1 calc R
H40C H -0.0298 0.3978 0.3475 0.063 Uiso 1 1 calc R
C41 C 0.13217(14) 0.3773(2) 0.32328(14) 0.0377(8) Uani 1 1 d .
H41A H 0.1272 0.4501 0.3417 0.057 Uiso 1 1 calc R
H41B H 0.1742 0.3708 0.3127 0.057 Uiso 1 1 calc R
H41C H 0.1246 0.3174 0.3504 0.057 Uiso 1 1 calc R
C42 C 0.14466(14) 0.5236(2) 0.22571(15) 0.0419(9) Uani 1 1 d .
H42A H 0.1505 0.5522 0.1872 0.063 Uiso 1 1 calc R
H42B H 0.1832 0.4902 0.2435 0.063 Uiso 1 1 calc R
H42C H 0.1328 0.5852 0.2500 0.063 Uiso 1 1 calc R
C43 C 0.03130(15) 0.5059(2) 0.12357(15) 0.0382(8) Uani 1 1 d .
C44 C -0.02682(15) 0.4668(3) 0.08502(15) 0.0494(9) Uani 1 1 d .
H44A H -0.0347 0.5170 0.0517 0.074 Uiso 1 1 calc R
H44B H -0.0622 0.4680 0.1075 0.074 Uiso 1 1 calc R
H44C H -0.0205 0.3905 0.0714 0.074 Uiso 1 1 calc R
C45 C 0.08362(15) 0.5123(3) 0.08498(15) 0.0452(9) Uani 1 1 d .
H45A H 0.1209 0.5404 0.1077 0.068 Uiso 1 1 calc R
H45B H 0.0719 0.5630 0.0525 0.068 Uiso 1 1 calc R
H45C H 0.0915 0.4376 0.0701 0.068 Uiso 1 1 calc R
C46 C 0.01818(17) 0.6237(2) 0.14542(16) 0.0538(10) Uani 1 1 d .
H46A H 0.0552 0.6531 0.1680 0.081 Uiso 1 1 calc R
H46B H -0.0155 0.6201 0.1699 0.081 Uiso 1 1 calc R
H46C H 0.0064 0.6729 0.1123 0.081 Uiso 1 1 calc R
C47 C 0.09050(15) 0.2173(2) 0.08181(14) 0.0391(8) Uani 1 1 d .
H47A H 0.0519 0.2512 0.0633 0.047 Uiso 1 1 calc R
H47B H 0.1259 0.2570 0.0681 0.047 Uiso 1 1 calc R
C48 C 0.09275(14) 0.0961(2) 0.06811(14) 0.0352(8) Uani 1 1 d .
C49 C 0.12826(14) 0.0497(3) 0.02760(15) 0.0430(9) Uani 1 1 d .
H49 H 0.1507 0.0981 0.0052 0.052 Uiso 1 1 calc R
C50 C 0.13157(15) -0.0647(3) 0.01931(16) 0.0475(9) Uani 1 1 d .
H50 H 0.1569 -0.0937 -0.0078 0.057 Uiso 1 1 calc R
C51 C 0.09859(16) -0.1364(3) 0.04996(16) 0.0473(9) Uani 1 1 d .
H51 H 0.1003 -0.2148 0.0437 0.057 Uiso 1 1 calc R
C52 C 0.06265(15) -0.0932(3) 0.09037(15) 0.0420(9) Uani 1 1 d .
H52 H 0.0395 -0.1424 0.1117 0.050 Uiso 1 1 calc R
C53 C 0.06035(13) 0.0202(2) 0.09958(14) 0.0340(8) Uani 1 1 d .
C54 C -0.03722(14) 0.1025(3) 0.11142(16) 0.0483(9) Uani 1 1 d .
H54A H -0.0310 0.1537 0.0796 0.072 Uiso 1 1 calc R
H54B H -0.0618 0.1398 0.1386 0.072 Uiso 1 1 calc R
H54C H -0.0589 0.0354 0.0958 0.072 Uiso 1 1 calc R
C55 C 0.01143(16) -0.0100(3) 0.18809(15) 0.0462(9) Uani 1 1 d .
H55A H -0.0175 -0.0673 0.1717 0.069 Uiso 1 1 calc R
H55B H -0.0064 0.0300 0.2190 0.069 Uiso 1 1 calc R
H55C H 0.0500 -0.0457 0.2039 0.069 Uiso 1 1 calc R
C56 C 0.14377(13) 0.0907(2) 0.23740(14) 0.0358(8) Uani 1 1 d .
H56A H 0.1166 0.0606 0.2651 0.043 Uiso 1 1 calc R
H56B H 0.1574 0.0284 0.2138 0.043 Uiso 1 1 calc R
C57 C 0.19721(14) 0.1503(2) 0.26809(14) 0.0355(8) Uani 1 1 d .
C58 C 0.21587(15) 0.1409(3) 0.32711(15) 0.0435(9) Uani 1 1 d .
H58 H 0.1958 0.0878 0.3490 0.052 Uiso 1 1 calc R
C59 C 0.26271(16) 0.2060(3) 0.35536(17) 0.0514(10) Uani 1 1 d .
H59 H 0.2741 0.1973 0.3958 0.062 Uiso 1 1 calc R
C60 C 0.29251(16) 0.2832(3) 0.32435(18) 0.0529(10) Uani 1 1 d .
H60 H 0.3241 0.3287 0.3435 0.063 Uiso 1 1 calc R
C61 C 0.27646(14) 0.2945(3) 0.26524(17) 0.0457(9) Uani 1 1 d .
H61 H 0.2977 0.3466 0.2438 0.055 Uiso 1 1 calc R
C62 C 0.22904(14) 0.2294(2) 0.23718(15) 0.0368(8) Uani 1 1 d .
C63 C 0.22731(15) 0.3448(3) 0.14892(16) 0.0482(9) Uani 1 1 d .
H63A H 0.2163 0.4090 0.1719 0.072 Uiso 1 1 calc R
H63B H 0.2064 0.3509 0.1095 0.072 Uiso 1 1 calc R
H63C H 0.2720 0.3436 0.1476 0.072 Uiso 1 1 calc R
C64 C 0.23366(14) 0.1469(3) 0.14355(15) 0.0454(9) Uani 1 1 d .
H64A H 0.2786 0.1529 0.1473 0.068 Uiso 1 1 calc R
H64B H 0.2174 0.1513 0.1026 0.068 Uiso 1 1 calc R
H64C H 0.2219 0.0752 0.1596 0.068 Uiso 1 1 calc R

loop_
_atom_site_aniso_label
_atom_site_aniso_U_11
_atom_site_aniso_U_22
_atom_site_aniso_U_33
_atom_site_aniso_U_23
_atom_site_aniso_U_13
_atom_site_aniso_U_12
Sc1 0.0303(3) 0.0286(3) 0.0280(4) 0.0001(3) -0.0009(3) 0.0008(2)
P1 0.0336(5) 0.0311(4) 0.0301(5) -0.0012(4) -0.0043(4) 0.0017(3)
N1 0.0393(16) 0.0353(15) 0.0286(17) 0.0005(12) -0.0018(13) 0.0026(12)
N2 0.0314(15) 0.0333(14) 0.0330(17) 0.0004(12) -0.0006(13) 0.0007(11)
C1 0.0323(18) 0.0270(16) 0.034(2) -0.0006(14) -0.0001(15) -0.0007(13)
C2 0.0269(17) 0.0272(16) 0.030(2) -0.0004(13) 0.0002(14) -0.0001(13)
C3 0.0308(18) 0.0304(16) 0.0265(19) -0.0019(13) 0.0002(15) -0.0058(13)
C4 0.0283(17) 0.0251(16) 0.033(2) -0.0021(13) -0.0024(15) -0.0033(13)
C5 0.039(2) 0.0280(17) 0.033(2) -0.0009(14) 0.0019(16) 0.0002(14)
C6 0.062(2) 0.0418(19) 0.032(2) -0.0043(16) 0.0053(18) 0.0059(16)
C7 0.043(2) 0.0358(18) 0.048(2) -0.0019(16) 0.0121(18) 0.0034(15)
C8 0.050(2) 0.0345(18) 0.045(2) -0.0070(16) 0.0043(18) 0.0011(15)
C9 0.0382(19) 0.0345(18) 0.038(2) 0.0059(15) -0.0029(16) 0.0002(14)
C10 0.0376(19) 0.0360(18) 0.032(2) 0.0005(14) 0.0028(16) -0.0062(14)
C11 0.0305(18) 0.0360(18) 0.040(2) -0.0037(15) 0.0066(16) -0.0006(14)
C12 0.0342(19) 0.047(2) 0.055(3) -0.0014(18) -0.0050(17) 0.0067(15)
C13 0.038(2) 0.042(2) 0.054(3) -0.0075(17) 0.0071(18) 0.0072(15)
C14 0.036(2) 0.044(2) 0.067(3) -0.0003(18) 0.0096(19) -0.0026(15)
C15 0.0405(19) 0.0330(18) 0.035(2) 0.0039(15) 0.0006(16) 0.0058(14)
C16 0.040(2) 0.0353(18) 0.028(2) 0.0002(14) 0.0045(15) -0.0016(15)
C17 0.049(2) 0.038(2) 0.040(2) 0.0042(16) 0.0098(18) 0.0052(16)
C18 0.045(2) 0.050(2) 0.040(2) 0.0045(17) 0.0085(18) -0.0098(17)
C19 0.066(3) 0.0347(19) 0.039(2) 0.0000(16) 0.0074(19) -0.0079(18)
C20 0.049(2) 0.0335(19) 0.038(2) 0.0041(15) 0.0017(17) 0.0022(16)
C21 0.0400(19) 0.0340(18) 0.0251(19) 0.0004(14) 0.0002(15) -0.0028(15)
C22 0.044(2) 0.043(2) 0.045(2) 0.0091(16) 0.0042(18) 0.0093(16)
C23 0.054(2) 0.0403(19) 0.042(2) 0.0055(16) -0.0106(18) -0.0005(16)
C24 0.0305(18) 0.0364(18) 0.035(2) -0.0047(15) -0.0009(15) -0.0016(14)
C25 0.0350(19) 0.0333(17) 0.028(2) -0.0057(14) -0.0005(15) -0.0097(14)
C26 0.040(2) 0.045(2) 0.037(2) -0.0091(17) 0.0018(17) -0.0098(15)
C27 0.053(2) 0.058(2) 0.031(2) -0.0052(18) 0.0050(18) -0.0189(19)
C28 0.055(2) 0.055(2) 0.031(2) 0.0054(18) -0.0096(19) -0.0159(19)
C29 0.040(2) 0.0424(19) 0.038(2) 0.0066(16) -0.0081(17) -0.0071(15)
C30 0.0318(18) 0.0355(17) 0.029(2) -0.0023(15) -0.0049(15) -0.0086(14)
C31 0.0336(19) 0.046(2) 0.047(2) -0.0036(16) -0.0044(17) 0.0062(15)
C32 0.0320(18) 0.049(2) 0.036(2) 0.0038(16) -0.0019(16) -0.0077(15)
Sc2 0.0292(3) 0.0325(3) 0.0308(4) -0.0007(3) 0.0007(3) -0.0003(3)
P2 0.0307(5) 0.0351(5) 0.0316(5) 0.0022(4) 0.0006(4) 0.0011(3)
N3 0.0349(16) 0.0420(15) 0.0306(17) -0.0008(12) 0.0039(13) -0.0050(12)
N4 0.0352(16) 0.0387(16) 0.0384(18) -0.0019(13) 0.0023(14) -0.0034(12)
C33 0.0327(18) 0.0310(17) 0.030(2) -0.0015(13) 0.0034(15) 0.0031(13)
C34 0.0305(18) 0.0302(16) 0.032(2) -0.0025(14) 0.0016(15) 0.0018(13)
C35 0.0330(18) 0.0302(17) 0.034(2) -0.0037(14) 0.0045(16) -0.0022(13)
C36 0.0396(19) 0.0295(17) 0.032(2) 0.0004(14) 0.0055(16) 0.0017(14)
C37 0.0318(18) 0.0388(18) 0.0291(19) 0.0050(14) 0.0021(15) 0.0002(13)
C38 0.0339(19) 0.047(2) 0.040(2) 0.0053(16) 0.0019(16) -0.0021(15)
C39 0.040(2) 0.0435(19) 0.037(2) 0.0092(16) 0.0008(16) 0.0009(15)
C40 0.042(2) 0.045(2) 0.039(2) -0.0013(16) 0.0065(17) 0.0009(15)
C41 0.0354(19) 0.0384(18) 0.039(2) -0.0062(15) 0.0011(16) 0.0016(14)
C42 0.042(2) 0.0403(19) 0.044(2) -0.0042(16) 0.0103(17) -0.0096(15)
C43 0.047(2) 0.0338(18) 0.034(2) 0.0060(15) 0.0043(17) 0.0024(15)
C44 0.054(2) 0.057(2) 0.036(2) 0.0112(17) 0.0019(19) 0.0101(17)
C45 0.052(2) 0.049(2) 0.035(2) 0.0084(16) 0.0089(18) -0.0007(16)
C46 0.075(3) 0.039(2) 0.048(3) 0.0094(17) 0.011(2) 0.0103(18)
C47 0.0375(19) 0.0398(19) 0.039(2) 0.0007(16) 0.0001(16) -0.0020(15)
C48 0.0320(18) 0.0417(19) 0.031(2) -0.0028(15) -0.0030(16) 0.0000(14)
C49 0.039(2) 0.050(2) 0.040(2) -0.0051(17) 0.0048(17) -0.0057(16)
C50 0.040(2) 0.057(2) 0.045(2) -0.0161(19) 0.0026(18) 0.0050(17)
C51 0.049(2) 0.041(2) 0.049(3) -0.0062(18) -0.005(2) 0.0016(17)
C52 0.046(2) 0.041(2) 0.037(2) -0.0039(16) -0.0022(18) -0.0044(16)
C53 0.0331(19) 0.040(2) 0.028(2) -0.0038(15) -0.0019(16) -0.0014(14)
C54 0.035(2) 0.056(2) 0.051(3) -0.0107(18) -0.0047(18) -0.0034(16)
C55 0.052(2) 0.047(2) 0.040(2) -0.0031(17) 0.0082(18) -0.0165(16)
C56 0.0346(19) 0.0350(17) 0.038(2) 0.0006(15) 0.0043(16) 0.0005(14)
C57 0.0342(19) 0.0343(18) 0.036(2) -0.0045(15) -0.0032(16) 0.0117(14)
C58 0.043(2) 0.045(2) 0.041(2) -0.0009(17) -0.0016(18) 0.0149(16)
C59 0.043(2) 0.063(2) 0.045(2) -0.011(2) -0.0112(19) 0.0215(19)
C60 0.037(2) 0.056(2) 0.060(3) -0.019(2) -0.016(2) 0.0090(18)
C61 0.0300(19) 0.048(2) 0.057(3) -0.0107(18) -0.0005(18) 0.0035(16)
C62 0.0353(19) 0.0371(18) 0.036(2) -0.0095(16) -0.0032(16) 0.0065(15)
C63 0.043(2) 0.051(2) 0.051(3) 0.0020(18) 0.0069(18) -0.0029(16)
C64 0.0360(19) 0.054(2) 0.047(2) -0.0092(17) 0.0080(17) 0.0043(16)

loop_
_atom_type_symbol
_atom_type_description
_atom_type_scat_dispersion_real
_atom_type_scat_dispersion_imag
_atom_type_scat_source
C C 0.0033 0.0016 'International Tables Vol C Tables 4.2.6.8 and 6.1.1.4'
H H 0.0000 0.0000 'International Tables Vol C Tables 4.2.6.8 and 6.1.1.4'
N N 0.0061 0.0033 'International Tables Vol C Tables 4.2.6.8 and 6.1.1.4'
P P 0.1023 0.0942 'International Tables Vol C Tables 4.2.6.8 and 6.1.1.4'
Sc Sc 0.2519 0.3716 'International Tables Vol C Tables 4.2.6.8 and 6.1.1.4'

loop_
_geom_angle_atom_site_label_1
_geom_angle_atom_site_label_2
_geom_angle_atom_site_label_3
_geom_angle
C24 Sc1 C15 121.88(11)
C24 Sc1 N2 71.13(9)
C15 Sc1 N2 83.81(10)
C24 Sc1 N1 84.62(10)
C15 Sc1 N1 69.94(9)
N2 Sc1 N1 126.93(8)
C24 Sc1 C1 144.87(11)
C15 Sc1 C1 92.49(10)
N2 Sc1 C1 109.22(8)
N1 Sc1 C1 116.95(9)
C24 Sc1 C2 117.10(10)
C15 Sc1 C2 113.93(10)
N2 Sc1 C2 89.23(8)
N1 Sc1 C2 143.31(8)
C1 Sc1 C2 30.66(9)
C24 Sc1 C3 92.27(10)
C15 Sc1 C3 143.97(10)
N2 Sc1 C3 98.44(9)
N1 Sc1 C3 129.82(8)
C1 Sc1 C3 52.61(9)
C2 Sc1 C3 30.87(8)
C24 Sc1 C4 94.33(10)
C15 Sc1 C4 140.08(10)
N2 Sc1 C4 127.21(9)
N1 Sc1 C4 100.32(8)
C1 Sc1 C4 56.43(9)
C2 Sc1 C4 51.88(8)
C3 Sc1 C4 29.83(8)
C24 Sc1 P1 127.30(8)
C15 Sc1 P1 102.52(8)
N2 Sc1 P1 146.30(6)
N1 Sc1 P1 85.58(6)
C1 Sc1 P1 38.30(6)
C2 Sc1 P1 57.75(6)
C3 Sc1 P1 57.32(6)
C4 Sc1 P1 37.58(7)
C4 P1 C1 91.16(14)
C4 P1 Sc1 69.83(9)
C1 P1 Sc1 66.63(9)
C21 N1 C22 113.1(2)
C21 N1 C23 107.6(3)
C22 N1 C23 107.5(2)
C21 N1 Sc1 100.51(16)
C22 N1 Sc1 111.90(19)
C23 N1 Sc1 116.07(17)
C30 N2 C31 113.9(2)
C30 N2 C32 109.2(2)
C31 N2 C32 106.0(2)
C30 N2 Sc1 100.24(17)
C31 N2 Sc1 114.36(17)
C32 N2 Sc1 113.21(17)
C2 C1 C5 127.2(3)
C2 C1 P1 111.0(2)
C5 C1 P1 120.2(2)
C2 C1 Sc1 76.34(16)
C5 C1 Sc1 127.06(19)
P1 C1 Sc1 75.07(9)
C1 C2 C3 113.3(2)
C1 C2 C9 127.1(3)
C3 C2 C9 118.0(3)
C1 C2 Sc1 73.00(16)
C3 C2 Sc1 76.27(15)
C9 C2 Sc1 130.58(19)
C4 C3 C2 112.8(3)
C4 C3 C10 126.6(3)
C2 C3 C10 119.7(3)
C4 C3 Sc1 75.35(16)
C2 C3 Sc1 72.87(16)
C10 C3 Sc1 128.39(18)
C3 C4 C11 125.9(3)
C3 C4 P1 111.7(2)
C11 C4 P1 121.0(2)
C3 C4 Sc1 74.82(16)
C11 C4 Sc1 131.10(17)
P1 C4 Sc1 72.59(10)
C6 C5 C7 107.6(3)
C6 C5 C8 107.2(2)
C7 C5 C8 108.8(2)
C6 C5 C1 111.1(2)
C7 C5 C1 114.2(3)
C8 C5 C1 107.7(3)
C5 C6 H6A 109.5
C5 C6 H6B 109.5
H6A C6 H6B 109.5
C5 C6 H6C 109.5
H6A C6 H6C 109.5
H6B C6 H6C 109.5
C5 C7 H7A 109.5
C5 C7 H7B 109.5
H7A C7 H7B 109.5
C5 C7 H7C 109.5
H7A C7 H7C 109.5
H7B C7 H7C 109.5
C5 C8 H8A 109.5
C5 C8 H8B 109.5
H8A C8 H8B 109.5
C5 C8 H8C 109.5
H8A C8 H8C 109.5
H8B C8 H8C 109.5
C2 C9 H9A 109.5
C2 C9 H9B 109.5
H9A C9 H9B 109.5
C2 C9 H9C 109.5
H9A C9 H9C 109.5
H9B C9 H9C 109.5
C3 C10 H10A 109.5
C3 C10 H10B 109.5
H10A C10 H10B 109.5
C3 C10 H10C 109.5
H10A C10 H10C 109.5
H10B C10 H10C 109.5
C13 C11 C14 109.7(3)
C13 C11 C12 107.6(2)
C14 C11 C12 106.1(3)
C13 C11 C4 114.6(2)
C14 C11 C4 107.7(2)
C12 C11 C4 110.8(3)
C11 C12 H12A 109.5
C11 C12 H12B 109.5
H12A C12 H12B 109.5
C11 C12 H12C 109.5
H12A C12 H12C 109.5
H12B C12 H12C 109.5
C11 C13 H13A 109.5
C11 C13 H13B 109.5
H13A C13 H13B 109.5
C11 C13 H13C 109.5
H13A C13 H13C 109.5
H13B C13 H13C 109.5
C11 C14 H14A 109.5
C11 C14 H14B 109.5
H14A C14 H14B 109.5
C11 C14 H14C 109.5
H14A C14 H14C 109.5
H14B C14 H14C 109.5
C16 C15 Sc1 105.5(2)
C16 C15 H15A 110.6
Sc1 C15 H15A 110.6
C16 C15 H15B 110.6
Sc1 C15 H15B 110.6
H15A C15 H15B 108.8
C17 C16 C21 116.7(3)
C17 C16 C15 124.1(3)
C21 C16 C15 119.1(3)
C18 C17 C16 122.2(3)
C18 C17 H17 118.9
C16 C17 H17 118.9
C17 C18 C19 119.8(3)
C17 C18 H18 120.1
C19 C18 H18 120.1
C18 C19 C20 119.5(3)
C18 C19 H19 120.3
C20 C19 H19 120.3
C21 C20 C19 120.3(3)
C21 C20 H20 119.9
C19 C20 H20 119.9
C20 C21 C16 121.5(3)
C20 C21 N1 122.3(3)
C16 C21 N1 116.3(2)
N1 C22 H22A 109.5
N1 C22 H22B 109.5
H22A C22 H22B 109.5
N1 C22 H22C 109.5
H22A C22 H22C 109.5
H22B C22 H22C 109.5
N1 C23 H23A 109.5
N1 C23 H23B 109.5
H23A C23 H23B 109.5
N1 C23 H23C 109.5
H23A C23 H23C 109.5
H23B C23 H23C 109.5
C25 C24 Sc1 103.34(18)
C25 C24 H24A 111.1
Sc1 C24 H24A 111.1
C25 C24 H24B 111.1
Sc1 C24 H24B 111.1
H24A C24 H24B 109.1
C26 C25 C30 116.0(3)
C26 C25 C24 124.2(3)
C30 C25 C24 119.5(3)
C27 C26 C25 122.2(3)
C27 C26 H26 118.9
C25 C26 H26 118.9
C28 C27 C26 120.4(3)
C28 C27 H27 119.8
C26 C27 H27 119.8
C27 C28 C29 119.5(3)
C27 C28 H28 120.3
C29 C28 H28 120.3
C30 C29 C28 120.4(3)
C30 C29 H29 119.8
C28 C29 H29 119.8
C29 C30 C25 121.5(3)
C29 C30 N2 123.5(3)
C25 C30 N2 115.0(3)
N2 C31 H31A 109.5
N2 C31 H31B 109.5
H31A C31 H31B 109.5
N2 C31 H31C 109.5
H31A C31 H31C 109.5
H31B C31 H31C 109.5
N2 C32 H32A 109.5
N2 C32 H32B 109.5
H32A C32 H32B 109.5
N2 C32 H32C 109.5
H32A C32 H32C 109.5
H32B C32 H32C 109.5
C47 Sc2 C56 120.94(11)
C47 Sc2 N4 83.88(10)
C56 Sc2 N4 70.53(10)
C47 Sc2 N3 70.27(10)
C56 Sc2 N3 84.63(9)
N4 Sc2 N3 127.55(8)
C47 Sc2 C36 92.48(10)
C56 Sc2 C36 145.94(11)
N4 Sc2 C36 110.33(9)
N3 Sc2 C36 115.46(9)
C47 Sc2 C35 113.29(10)
C56 Sc2 C35 118.59(10)
N4 Sc2 C35 89.68(8)
N3 Sc2 C35 142.18(9)
C36 Sc2 C35 30.61(9)
C47 Sc2 C34 143.53(10)
C56 Sc2 C34 93.39(10)
N4 Sc2 C34 97.92(9)
N3 Sc2 C34 129.88(9)
C36 Sc2 C34 52.55(9)
C35 Sc2 C34 30.85(9)
C47 Sc2 C33 140.61(10)
C56 Sc2 C33 94.84(11)
N4 Sc2 C33 126.74(9)
N3 Sc2 C33 99.99(9)
C36 Sc2 C33 56.28(9)
C35 Sc2 C33 51.97(9)
C34 Sc2 C33 30.10(8)
C47 Sc2 P2 103.23(8)
C56 Sc2 P2 127.24(9)
N4 Sc2 P2 146.84(6)
N3 Sc2 P2 84.66(6)
C36 Sc2 P2 38.06(7)
C35 Sc2 P2 57.58(7)
C34 Sc2 P2 57.33(6)
C33 Sc2 P2 37.43(6)
C33 P2 C36 91.56(14)
C33 P2 Sc2 69.66(10)
C36 P2 Sc2 67.20(9)
C53 N3 C55 112.6(2)
C53 N3 C54 107.8(2)
C55 N3 C54 106.9(2)
C53 N3 Sc2 100.01(16)
C55 N3 Sc2 112.56(19)
C54 N3 Sc2 116.98(18)
C62 N4 C63 114.5(2)
C62 N4 C64 109.4(2)
C63 N4 C64 106.1(3)
C62 N4 Sc2 99.41(19)
C63 N4 Sc2 113.79(18)
C64 N4 Sc2 113.78(18)
C34 C33 C37 125.8(3)
C34 C33 P2 111.4(2)
C37 C33 P2 121.5(2)
C34 C33 Sc2 74.20(18)
C37 C33 Sc2 130.74(18)
P2 C33 Sc2 72.91(11)
C33 C34 C35 112.7(3)
C33 C34 C41 126.8(3)
C35 C34 C41 119.8(3)
C33 C34 Sc2 75.70(17)
C35 C34 Sc2 73.24(17)
C41 C34 Sc2 126.34(18)
C36 C35 C34 113.6(3)
C36 C35 C42 126.5(3)
C34 C35 C42 118.2(3)
C36 C35 Sc2 74.04(16)
C34 C35 Sc2 75.91(16)
C42 C35 Sc2 130.4(2)
C35 C36 C43 127.3(3)
C35 C36 P2 110.8(2)
C43 C36 P2 120.6(2)
C35 C36 Sc2 75.35(16)
C43 C36 Sc2 127.6(2)
P2 C36 Sc2 74.74(10)
C38 C37 C33 110.9(3)
C38 C37 C40 106.7(3)
C33 C37 C40 109.0(2)
C38 C37 C39 107.2(2)
C33 C37 C39 114.1(3)
C40 C37 C39 108.7(3)
C37 C38 H38A 109.5
C37 C38 H38B 109.5
H38A C38 H38B 109.5
C37 C38 H38C 109.5
H38A C38 H38C 109.5
H38B C38 H38C 109.5
C37 C39 H39A 109.5
C37 C39 H39B 109.5
H39A C39 H39B 109.5
C37 C39 H39C 109.5
H39A C39 H39C 109.5
H39B C39 H39C 109.5
C37 C40 H40A 109.5
C37 C40 H40B 109.5
H40A C40 H40B 109.5
C37 C40 H40C 109.5
H40A C40 H40C 109.5
H40B C40 H40C 109.5
C34 C41 H41A 109.5
C34 C41 H41B 109.5
H41A C41 H41B 109.5
C34 C41 H41C 109.5
H41A C41 H41C 109.5
H41B C41 H41C 109.5
C35 C42 H42A 109.5
C35 C42 H42B 109.5
H42A C42 H42B 109.5
C35 C42 H42C 109.5
H42A C42 H42C 109.5
H42B C42 H42C 109.5
C45 C43 C46 109.1(3)
C45 C43 C36 114.3(3)
C46 C43 C36 108.1(3)
C45 C43 C44 107.2(3)
C46 C43 C44 107.3(3)
C36 C43 C44 110.6(3)
C43 C44 H44A 109.5
C43 C44 H44B 109.5
H44A C44 H44B 109.5
C43 C44 H44C 109.5
H44A C44 H44C 109.5
H44B C44 H44C 109.5
C43 C45 H45A 109.5
C43 C45 H45B 109.5
H45A C45 H45B 109.5
C43 C45 H45C 109.5
H45A C45 H45C 109.5
H45B C45 H45C 109.5
C43 C46 H46A 109.5
C43 C46 H46B 109.5
H46A C46 H46B 109.5
C43 C46 H46C 109.5
H46A C46 H46C 109.5
H46B C46 H46C 109.5
C48 C47 Sc2 105.2(2)
C48 C47 H47A 110.7
Sc2 C47 H47A 110.7
C48 C47 H47B 110.7
Sc2 C47 H47B 110.7
H47A C47 H47B 108.8
C49 C48 C53 116.4(3)
C49 C48 C47 124.4(3)
C53 C48 C47 119.1(3)
C50 C49 C48 121.8(3)
C50 C49 H49 119.1
C48 C49 H49 119.1
C51 C50 C49 120.5(3)
C51 C50 H50 119.8
C49 C50 H50 119.8
C50 C51 C52 119.3(3)
C50 C51 H51 120.3
C52 C51 H51 120.3
C53 C52 C51 120.3(3)
C53 C52 H52 119.8
C51 C52 H52 119.8
C52 C53 C48 121.7(3)
C52 C53 N3 122.4(3)
C48 C53 N3 115.9(3)
N3 C54 H54A 109.5
N3 C54 H54B 109.5
H54A C54 H54B 109.5
N3 C54 H54C 109.5
H54A C54 H54C 109.5
H54B C54 H54C 109.5
N3 C55 H55A 109.5
N3 C55 H55B 109.5
H55A C55 H55B 109.5
N3 C55 H55C 109.5
H55A C55 H55C 109.5
H55B C55 H55C 109.5
C57 C56 Sc2 103.42(18)
C57 C56 H56A 111.1
Sc2 C56 H56A 111.1
C57 C56 H56B 111.1
Sc2 C56 H56B 111.1
H56A C56 H56B 109.0
C58 C57 C62 116.6(3)
C58 C57 C56 124.3(3)
C62 C57 C56 118.9(3)
C59 C58 C57 122.6(3)
C59 C58 H58 118.7
C57 C58 H58 118.7
C60 C59 C58 119.6(4)
C60 C59 H59 120.2
C58 C59 H59 120.2
C59 C60 C61 120.1(3)
C59 C60 H60 119.9
C61 C60 H60 119.9
C60 C61 C62 120.0(4)
C60 C61 H61 120.0
C62 C61 H61 120.0
C61 C62 C57 121.1(3)
C61 C62 N4 123.0(3)
C57 C62 N4 115.9(3)
N4 C63 H63A 109.5
N4 C63 H63B 109.5
H63A C63 H63B 109.5
N4 C63 H63C 109.5
H63A C63 H63C 109.5
H63B C63 H63C 109.5
N4 C64 H64A 109.5
N4 C64 H64B 109.5
H64A C64 H64B 109.5
N4 C64 H64C 109.5
H64A C64 H64C 109.5
H64B C64 H64C 109.5

loop_
_geom_bond_atom_site_label_1
_geom_bond_atom_site_label_2
_geom_bond_distance
Sc1 C24 2.283(3)
Sc1 C15 2.289(3)
Sc1 N2 2.453(2)
Sc1 N1 2.529(2)
Sc1 C1 2.631(3)
Sc1 C2 2.673(3)
Sc1 C3 2.717(3)
Sc1 C4 2.724(3)
Sc1 P1 2.7691(9)
P1 C4 1.770(3)
P1 C1 1.776(3)
N1 C21 1.463(4)
N1 C22 1.471(4)
N1 C23 1.491(4)
N2 C30 1.462(4)
N2 C31 1.486(4)
N2 C32 1.494(4)
C1 C2 1.403(4)
C1 C5 1.543(4)
C2 C3 1.435(4)
C2 C9 1.515(4)
C3 C4 1.401(4)
C3 C10 1.509(4)
C4 C11 1.548(4)
C5 C6 1.525(4)
C5 C7 1.538(4)
C5 C8 1.543(4)
C6 H6A 0.9800
C6 H6B 0.9800
C6 H6C 0.9800
C7 H7A 0.9800
C7 H7B 0.9800
C7 H7C 0.9800
C8 H8A 0.9800
C8 H8B 0.9800
C8 H8C 0.9800
C9 H9A 0.9800
C9 H9B 0.9800
C9 H9C 0.9800
C10 H10A 0.9800
C10 H10B 0.9800
C10 H10C 0.9800
C11 C13 1.533(4)
C11 C14 1.539(4)
C11 C12 1.543(4)
C12 H12A 0.9800
C12 H12B 0.9800
C12 H12C 0.9800
C13 H13A 0.9800
C13 H13B 0.9800
C13 H13C 0.9800
C14 H14A 0.9800
C14 H14B 0.9800
C14 H14C 0.9800
C15 C16 1.483(4)
C15 H15A 0.9900
C15 H15B 0.9900
C16 C17 1.394(4)
C16 C21 1.400(4)
C17 C18 1.379(4)
C17 H17 0.9500
C18 C19 1.381(5)
C18 H18 0.9500
C19 C20 1.385(4)
C19 H19 0.9500
C20 C21 1.380(4)
C20 H20 0.9500
C22 H22A 0.9800
C22 H22B 0.9800
C22 H22C 0.9800
C23 H23A 0.9800
C23 H23B 0.9800
C23 H23C 0.9800
C24 C25 1.483(4)
C24 H24A 0.9900
C24 H24B 0.9900
C25 C26 1.399(4)
C25 C30 1.407(4)
C26 C27 1.385(4)
C26 H26 0.9500
C27 C28 1.364(5)
C27 H27 0.9500
C28 C29 1.385(5)
C28 H28 0.9500
C29 C30 1.384(4)
C29 H29 0.9500
C31 H31A 0.9800
C31 H31B 0.9800
C31 H31C 0.9800
C32 H32A 0.9800
C32 H32B 0.9800
C32 H32C 0.9800
Sc2 C47 2.275(3)
Sc2 C56 2.290(3)
Sc2 N4 2.493(3)
Sc2 N3 2.524(2)
Sc2 C36 2.652(3)
Sc2 C35 2.669(3)
Sc2 C34 2.704(3)
Sc2 C33 2.723(3)
Sc2 P2 2.7754(10)
P2 C33 1.765(3)
P2 C36 1.773(3)
N3 C53 1.467(4)
N3 C55 1.477(4)
N3 C54 1.493(4)
N4 C62 1.454(4)
N4 C63 1.481(4)
N4 C64 1.488(4)
C33 C34 1.409(4)
C33 C37 1.539(4)
C34 C35 1.429(4)
C34 C41 1.507(4)
C35 C36 1.405(4)
C35 C42 1.519(4)
C36 C43 1.540(4)
C37 C38 1.538(4)
C37 C40 1.542(4)
C37 C39 1.542(4)
C38 H38A 0.9800
C38 H38B 0.9800
C38 H38C 0.9800
C39 H39A 0.9800
C39 H39B 0.9800
C39 H39C 0.9800
C40 H40A 0.9800
C40 H40B 0.9800
C40 H40C 0.9800
C41 H41A 0.9800
C41 H41B 0.9800
C41 H41C 0.9800
C42 H42A 0.9800
C42 H42B 0.9800
C42 H42C 0.9800
C43 C45 1.532(4)
C43 C46 1.534(4)
C43 C44 1.543(4)
C44 H44A 0.9800
C44 H44B 0.9800
C44 H44C 0.9800
C45 H45A 0.9800
C45 H45B 0.9800
C45 H45C 0.9800
C46 H46A 0.9800
C46 H46B 0.9800
C46 H46C 0.9800
C47 C48 1.485(4)
C47 H47A 0.9900
C47 H47B 0.9900
C48 C49 1.400(4)
C48 C53 1.405(4)
C49 C50 1.384(4)
C49 H49 0.9500
C50 C51 1.370(5)
C50 H50 0.9500
C51 C52 1.390(5)
C51 H51 0.9500
C52 C53 1.375(4)
C52 H52 0.9500
C54 H54A 0.9800
C54 H54B 0.9800
C54 H54C 0.9800
C55 H55A 0.9800
C55 H55B 0.9800
C55 H55C 0.9800
C56 C57 1.482(4)
C56 H56A 0.9900
C56 H56B 0.9900
C57 C58 1.391(4)
C57 C62 1.416(4)
C58 C59 1.391(4)
C58 H58 0.9500
C59 C60 1.379(5)
C59 H59 0.9500
C60 C61 1.386(5)
C60 H60 0.9500
C61 C62 1.398(4)
C61 H61 0.9500
C63 H63A 0.9800
C63 H63B 0.9800
C63 H63C 0.9800
C64 H64A 0.9800
C64 H64B 0.9800
C64 H64C 0.9800
